data_4348724
loop_
_publ_author_name
'Milin, Eric'
'Bela\"id, Sabrina'
'Patinec, V\'eronique'
'Triki, Smail'
'Chastanet, Guillaume'
'Marchivie, Mathieu'

_publ_section_title
;
 Dinuclear Spin-Crossover Complexes Based on Tetradentate and Bridging
 Cyanocarbanion Ligands.
;
_journal_issue 17
_journal_name_full 'Inorganic chemistry'
_journal_page_first 9038
_journal_page_last 9046
_journal_paper_doi 10.1021/acs.inorgchem.6b01542
_journal_volume 55
_journal_year 2016
_chemical_formula_moiety 'C58 H40 Fe2 N20, 2(C H4 O)'
_chemical_formula_sum 'C60 H48 Fe2 N20 O2'
_chemical_formula_weight 1192.88
_space_group_crystal_system monoclinic
_space_group_IT_number 14
_space_group_name_Hall '-P 2yn'
_space_group_name_H-M_alt 'P 1 21/n 1'
_atom_sites_solution_hydrogens geom
_audit_creation_date 2015-11-07
_audit_creation_method
;
Olex2 1.2
(compiled Sep 16 2015 11:44:03 for OlexSys, GUI svn.r5103)
;
_cell_angle_alpha 90
_cell_angle_beta 103.711(14)
_cell_angle_gamma 90
_cell_formula_units_Z 2
_cell_length_a 9.6831(12)
_cell_length_b 25.065(3)
_cell_length_c 12.0485(16)
_cell_measurement_temperature 296.15
_cell_volume 2840.9(6)
_computing_cell_refinement
;
CrysAlisPro, Agilent Technologies,
Version 1.171.37.34i (release 04-08-2014 CrysAlis171 .NET)
(compiled Aug  4 2014,14:34:23)
;
_computing_data_collection
;
CrysAlisPro, Agilent Technologies,
Version 1.171.37.34i (release 04-08-2014 CrysAlis171 .NET)
(compiled Aug  4 2014,14:34:23)
;
_computing_data_reduction
;
CrysAlisPro, Agilent Technologies,
Version 1.171.37.34i (release 04-08-2014 CrysAlis171 .NET)
(compiled Aug  4 2014,14:34:23)
;
_computing_molecular_graphics 'Olex2 (Dolomanov et al., 2009)'
_computing_publication_material 'Olex2 (Dolomanov et al., 2009)'
_computing_structure_refinement 'ShelXL (Sheldrick, 2015)'
_computing_structure_solution 'ShelXS (Sheldrick, 2008)'
_diffrn_ambient_temperature 296.15
_diffrn_detector 'CCD plate'
_diffrn_detector_area_resol_mean 8.3622
_diffrn_detector_type 'Sapphire2, large Be window'
_diffrn_measured_fraction_theta_full 0.991
_diffrn_measured_fraction_theta_max 0.991
_diffrn_measurement_device 'four-circle diffractometer'
_diffrn_measurement_device_type 'Xcalibur, Sapphire2, large Be window'
_diffrn_measurement_method '\w and \f scans'
_diffrn_radiation_monochromator graphite
_diffrn_radiation_probe x-ray
_diffrn_radiation_type MoK\a
_diffrn_radiation_wavelength 0.71073
_diffrn_reflns_av_R_equivalents 0.1581
_diffrn_reflns_av_unetI/netI 0.1536
_diffrn_reflns_Laue_measured_fraction_full 0.991
_diffrn_reflns_Laue_measured_fraction_max 0.991
_diffrn_reflns_limit_h_max 11
_diffrn_reflns_limit_h_min -8
_diffrn_reflns_limit_k_max 30
_diffrn_reflns_limit_k_min -30
_diffrn_reflns_limit_l_max 14
_diffrn_reflns_limit_l_min -14
_diffrn_reflns_number 18091
_diffrn_reflns_point_group_measured_fraction_full 0.991
_diffrn_reflns_point_group_measured_fraction_max 0.991
_diffrn_reflns_theta_full 25.242
_diffrn_reflns_theta_max 25.251
_diffrn_reflns_theta_min 3.447
_diffrn_source 'Enhance (Mo) X-ray Source'
_diffrn_source_target Mo
_diffrn_source_type 'sealed X-ray tube'
_exptl_absorpt_coefficient_mu 0.574
_exptl_absorpt_correction_T_max 1
_exptl_absorpt_correction_T_min 0.12252
_exptl_absorpt_correction_type multi-scan
_exptl_absorpt_process_details
'CrysAlisPro, Agilent Technologies, Version 1.171.37.34i (release 04-08-2014 CrysAlis171 .NET) (compiled Aug 4 2014,14:34:23) Empirical absorption correction using spherical harmonics, implemented in SCALE3 ABSPACK scaling algorithm.'
_exptl_crystal_colour 'light green'
_exptl_crystal_colour_modifier light
_exptl_crystal_colour_primary green
_exptl_crystal_density_diffrn 1.395
_exptl_crystal_description needle
_exptl_crystal_F_000 1232
_exptl_crystal_size_max 0.28
_exptl_crystal_size_mid 0.07
_exptl_crystal_size_min 0.06
_refine_diff_density_max 0.335
_refine_diff_density_min -0.292
_refine_diff_density_rms 0.058
_refine_ls_extinction_method none
_refine_ls_goodness_of_fit_ref 0.959
_refine_ls_hydrogen_treatment constr
_refine_ls_matrix_type full
_refine_ls_number_parameters 381
_refine_ls_number_reflns 5120
_refine_ls_number_restraints 0
_refine_ls_restrained_S_all 0.959
_refine_ls_R_factor_all 0.1575
_refine_ls_R_factor_gt 0.0710
_refine_ls_shift/su_max 0.001
_refine_ls_shift/su_mean 0.000
_refine_ls_structure_factor_coef Fsqd
_refine_ls_weighting_details 'w=1/[\s^2^(Fo^2^)+(0.0060P)^2^] where P=(Fo^2^+2Fc^2^)/3'
_refine_ls_weighting_scheme calc
_refine_ls_wR_factor_gt 0.0989
_refine_ls_wR_factor_ref 0.1270
_reflns_Friedel_coverage 0.000
_reflns_number_gt 2503
_reflns_number_total 5120
_reflns_threshold_expression 'I > 2\s(I)'
_cod_data_source_file ic6b01542_si_002.cif
_cod_data_source_block compound2-296K
_cod_original_cell_volume 2840.9(7)
_cod_database_code 4348724
_shelxl_version_number 2013-4
_shelx_space_group_comment
;
The symmetry employed for this shelxl refinement is uniquely defined
by the following loop, which should always be used as a source of
symmetry information in preference to the above space-group names.
They are only intended as comments.
;
_shelx_estimated_absorpt_t_max 0.966
_shelx_estimated_absorpt_t_min 0.856
_olex2_refinement_description
;
1. Fixed Uiso
 At 1.2 times of:
  All C(H) groups, All C(H,H) groups, All N(H,H) groups
 At 1.5 times of:
  All C(H,H,H) groups, All O(H) groups
2.a Secondary CH2 refined with riding coordinates:
 N4(H4A,H4B), C6(H6A,H6B), C7(H7A,H7B), C13(H13A,H13B)
2.b Aromatic/amide H refined with riding coordinates:
 C1(H1), C2(H2), C3(H3), C4(H4), C9(H9), C10(H10), C11(H11), C12(H12),
 C15(H15), C16(H16), C17(H17), C18(H18)
2.c Idealised Me refined as rotating group:
 C30(H30A,H30B,H30C)
2.d Idealised tetrahedral OH refined as rotating group:
 O1(H1A)
;
_olex2_submission_special_instructions 'No special instructions were received'

loop_
_space_group_symop_operation_xyz
'x, y, z'
'-x+1/2, y+1/2, -z+1/2'
'-x, -y, -z'
'x-1/2, -y-1/2, z-1/2'

loop_
_atom_site_label
_atom_site_type_symbol
_atom_site_fract_x
_atom_site_fract_y
_atom_site_fract_z
_atom_site_U_iso_or_equiv
_atom_site_adp_type
_atom_site_occupancy
_atom_site_site_symmetry_order
_atom_site_calc_flag
_atom_site_refinement_flags_posn
Fe1 Fe -0.05923(8) 0.62719(3) 0.34528(6) 0.0477(2) Uani 1 1 d .
N1 N 0.0424(5) 0.68563(17) 0.2496(4) 0.0546(12) Uani 1 1 d .
N2 N -0.1085(5) 0.59685(17) 0.1740(4) 0.0551(12) Uani 1 1 d .
N3 N -0.2167(4) 0.68859(16) 0.3138(3) 0.0487(11) Uani 1 1 d .
N4 N 0.0453(4) 0.67121(14) 0.5005(3) 0.0487(11) Uani 1 1 d .
H4A H -0.0064 0.6640 0.5586 0.058 Uiso 1 1 calc R
H4B H 0.1402 0.6567 0.5277 0.058 Uiso 1 1 calc R
N5 N 0.1103(4) 0.56977(17) 0.3823(3) 0.0514(12) Uani 1 1 d .
N6 N 0.1768(4) 0.42667(16) 0.5802(4) 0.0543(12) Uani 1 1 d .
N7 N 0.1876(5) 0.3406(2) 0.3537(4) 0.0792(17) Uani 1 1 d .
N8 N 0.6388(5) 0.3703(2) 0.4006(5) 0.0856(18) Uani 1 1 d .
N9 N 0.5619(5) 0.4643(2) 0.1698(4) 0.0808(16) Uani 1 1 d .
N10 N 0.4255(5) 0.6015(2) 0.3269(5) 0.0859(17) Uani 1 1 d .
C1 C -0.2039(6) 0.5603(2) 0.1316(5) 0.0619(16) Uani 1 1 d .
H1 H -0.2642 0.5490 0.1765 0.074 Uiso 1 1 calc R
C2 C -0.2206(7) 0.5376(2) 0.0244(6) 0.0761(19) Uani 1 1 d .
H2 H -0.2896 0.5118 -0.0025 0.091 Uiso 1 1 calc R
C3 C -0.1297(9) 0.5551(3) -0.0405(6) 0.098(2) Uani 1 1 d .
H3 H -0.1358 0.5406 -0.1125 0.117 Uiso 1 1 calc R
C4 C -0.0317(7) 0.5932(3) 0.0002(5) 0.080(2) Uani 1 1 d .
H4 H 0.0281 0.6056 -0.0442 0.095 Uiso 1 1 calc R
C5 C -0.0217(6) 0.6134(2) 0.1078(5) 0.0599(16) Uani 1 1 d .
C6 C 0.0881(6) 0.6536(2) 0.1618(5) 0.0657(17) Uani 1 1 d .
H6A H 0.1759 0.6353 0.1965 0.079 Uiso 1 1 calc R
H6B H 0.1067 0.6772 0.1032 0.079 Uiso 1 1 calc R
C7 C -0.0699(6) 0.7241(2) 0.1955(4) 0.0577(15) Uani 1 1 d .
H7A H -0.1180 0.7109 0.1206 0.069 Uiso 1 1 calc R
H7B H -0.0259 0.7579 0.1850 0.069 Uiso 1 1 calc R
C8 C -0.1777(6) 0.7330(2) 0.2654(4) 0.0517(14) Uani 1 1 d .
C9 C -0.2398(6) 0.7817(2) 0.2741(5) 0.0668(17) Uani 1 1 d .
H9 H -0.2092 0.8120 0.2425 0.080 Uiso 1 1 calc R
C10 C -0.3479(7) 0.7849(2) 0.3303(5) 0.0730(18) Uani 1 1 d .
H10 H -0.3905 0.8177 0.3368 0.088 Uiso 1 1 calc R
C11 C -0.3928(6) 0.7402(3) 0.3764(5) 0.0702(18) Uani 1 1 d .
H11 H -0.4673 0.7415 0.4128 0.084 Uiso 1 1 calc R
C12 C -0.3230(5) 0.6931(2) 0.3667(4) 0.0559(15) Uani 1 1 d .
H12 H -0.3516 0.6626 0.3990 0.067 Uiso 1 1 calc R
C13 C 0.1675(6) 0.7128(2) 0.3255(5) 0.0693(18) Uani 1 1 d .
H13A H 0.2330 0.6861 0.3660 0.083 Uiso 1 1 calc R
H13B H 0.2169 0.7337 0.2791 0.083 Uiso 1 1 calc R
C14 C 0.1232(6) 0.7483(2) 0.4093(5) 0.0632(17) Uani 1 1 d .
C15 C 0.1315(7) 0.8038(3) 0.3991(6) 0.085(2) Uani 1 1 d .
H15 H 0.1755 0.8183 0.3453 0.102 Uiso 1 1 calc R
C16 C 0.0751(8) 0.8371(3) 0.4681(6) 0.095(3) Uani 1 1 d .
H16 H 0.0832 0.8739 0.4613 0.114 Uiso 1 1 calc R
C17 C 0.0078(7) 0.8170(3) 0.5461(6) 0.084(2) Uani 1 1 d .
H17 H -0.0328 0.8398 0.5904 0.101 Uiso 1 1 calc R
C18 C 0.0004(6) 0.7622(2) 0.5590(5) 0.0644(17) Uani 1 1 d .
H18 H -0.0434 0.7482 0.6134 0.077 Uiso 1 1 calc R
C19 C 0.0577(6) 0.7282(2) 0.4914(4) 0.0538(15) Uani 1 1 d .
C20 C 0.3579(5) 0.4650(2) 0.3727(4) 0.0462(13) Uani 1 1 d .
C21 C 0.2514(5) 0.48347(18) 0.4286(4) 0.0432(13) Uani 1 1 d .
C22 C 0.3879(6) 0.4100(2) 0.3750(4) 0.0504(14) Uani 1 1 d .
C23 C 0.4306(5) 0.4999(2) 0.3158(4) 0.0516(14) Uani 1 1 d .
C24 C 0.1767(5) 0.5314(2) 0.4027(4) 0.0447(13) Uani 1 1 d .
C25 C 0.2111(5) 0.45182(19) 0.5126(4) 0.0436(13) Uani 1 1 d .
C26 C 0.2788(6) 0.3710(2) 0.3659(5) 0.0566(15) Uani 1 1 d .
C27 C 0.5273(7) 0.3880(2) 0.3862(5) 0.0611(16) Uani 1 1 d .
C28 C 0.5041(6) 0.4796(2) 0.2369(5) 0.0597(16) Uani 1 1 d .
C29 C 0.4281(6) 0.5563(2) 0.3231(5) 0.0584(16) Uani 1 1 d .
O1 O 0.1716(5) 0.5855(2) 0.8199(5) 0.1233(19) Uani 1 1 d .
H1A H 0.2541 0.5750 0.8338 0.185 Uiso 1 1 calc GR
C30 C 0.0943(7) 0.5617(3) 0.7186(6) 0.116(3) Uani 1 1 d .
H30A H 0.0060 0.5803 0.6919 0.174 Uiso 1 1 calc GR
H30B H 0.0755 0.5251 0.7331 0.174 Uiso 1 1 calc GR
H30C H 0.1486 0.5634 0.6616 0.174 Uiso 1 1 calc GR

loop_
_atom_site_aniso_label
_atom_site_aniso_U_11
_atom_site_aniso_U_22
_atom_site_aniso_U_33
_atom_site_aniso_U_23
_atom_site_aniso_U_13
_atom_site_aniso_U_12
Fe1 0.0590(5) 0.0316(4) 0.0542(5) 0.0069(4) 0.0168(4) 0.0008(4)
N1 0.068(3) 0.049(3) 0.049(3) 0.009(2) 0.017(3) -0.005(3)
N2 0.059(3) 0.038(3) 0.067(3) 0.003(2) 0.013(3) 0.000(2)
N3 0.055(3) 0.031(3) 0.059(3) 0.002(2) 0.010(2) -0.005(2)
N4 0.057(3) 0.032(3) 0.063(3) 0.008(2) 0.024(2) 0.001(2)
N5 0.055(3) 0.040(3) 0.063(3) 0.005(2) 0.023(2) 0.000(2)
N6 0.070(3) 0.034(3) 0.068(3) 0.012(2) 0.036(3) 0.010(2)
N7 0.086(4) 0.057(4) 0.102(4) -0.012(3) 0.036(3) -0.020(3)
N8 0.072(4) 0.081(4) 0.105(4) -0.016(3) 0.022(4) 0.026(3)
N9 0.085(4) 0.084(4) 0.084(4) -0.006(3) 0.042(3) -0.011(3)
N10 0.082(4) 0.048(3) 0.137(5) 0.008(4) 0.043(4) -0.011(3)
C1 0.078(4) 0.046(4) 0.059(4) 0.009(3) 0.012(4) 0.005(3)
C2 0.099(5) 0.046(4) 0.069(5) -0.001(3) -0.009(4) 0.007(4)
C3 0.147(8) 0.079(6) 0.069(5) -0.013(4) 0.030(5) 0.012(5)
C4 0.111(6) 0.076(5) 0.061(5) -0.006(4) 0.039(4) -0.002(4)
C5 0.066(4) 0.057(4) 0.059(4) 0.002(3) 0.020(3) 0.003(3)
C6 0.075(4) 0.067(4) 0.062(4) 0.015(3) 0.027(4) -0.006(4)
C7 0.080(4) 0.039(3) 0.050(3) 0.015(3) 0.006(3) -0.006(3)
C8 0.064(4) 0.035(3) 0.051(4) 0.006(3) 0.003(3) -0.005(3)
C9 0.082(5) 0.039(4) 0.067(4) 0.016(3) -0.006(4) -0.003(3)
C10 0.091(5) 0.042(4) 0.084(5) -0.002(3) 0.016(4) 0.012(4)
C11 0.071(4) 0.063(5) 0.076(5) -0.004(3) 0.016(4) 0.008(4)
C12 0.054(4) 0.044(4) 0.068(4) 0.003(3) 0.010(3) -0.009(3)
C13 0.061(4) 0.078(5) 0.066(4) 0.021(4) 0.009(4) -0.017(4)
C14 0.076(4) 0.051(4) 0.054(4) 0.006(3) -0.001(3) -0.017(3)
C15 0.111(6) 0.058(5) 0.075(5) 0.013(4) 0.000(4) -0.028(4)
C16 0.139(7) 0.048(5) 0.077(5) 0.003(4) -0.015(5) -0.037(5)
C17 0.106(6) 0.046(4) 0.086(5) -0.009(4) -0.007(4) 0.000(4)
C18 0.086(5) 0.035(4) 0.068(4) -0.003(3) 0.010(4) 0.001(3)
C19 0.063(4) 0.040(3) 0.047(4) 0.006(3) -0.008(3) -0.006(3)
C20 0.054(3) 0.040(3) 0.048(3) 0.000(3) 0.019(3) -0.003(3)
C21 0.053(3) 0.029(3) 0.050(3) 0.008(2) 0.019(3) 0.000(3)
C22 0.053(4) 0.039(3) 0.063(4) 0.000(3) 0.021(3) 0.005(3)
C23 0.053(3) 0.044(3) 0.062(4) 0.002(3) 0.024(3) -0.004(3)
C24 0.046(3) 0.040(3) 0.048(3) 0.005(3) 0.010(3) -0.003(3)
C25 0.050(3) 0.032(3) 0.049(3) -0.005(2) 0.013(3) 0.006(3)
C26 0.070(4) 0.042(4) 0.062(4) -0.006(3) 0.025(3) 0.009(3)
C27 0.075(4) 0.049(4) 0.062(4) -0.009(3) 0.022(4) -0.001(4)
C28 0.063(4) 0.061(4) 0.057(4) 0.005(3) 0.020(3) -0.001(3)
C29 0.050(4) 0.045(4) 0.085(5) 0.007(3) 0.025(3) -0.005(3)
O1 0.105(4) 0.100(4) 0.178(6) -0.032(4) 0.059(4) 0.003(4)
C30 0.106(6) 0.086(6) 0.134(7) -0.003(5) -0.012(5) -0.002(5)

loop_
_atom_type_symbol
_atom_type_description
_atom_type_scat_dispersion_real
_atom_type_scat_dispersion_imag
_atom_type_scat_source
C C 0.0033 0.0016 'International Tables Vol C Tables 4.2.6.8 and 6.1.1.4'
H H 0.0000 0.0000 'International Tables Vol C Tables 4.2.6.8 and 6.1.1.4'
N N 0.0061 0.0033 'International Tables Vol C Tables 4.2.6.8 and 6.1.1.4'
O O 0.0106 0.0060 'International Tables Vol C Tables 4.2.6.8 and 6.1.1.4'
Fe Fe 0.3463 0.8444 'International Tables Vol C Tables 4.2.6.8 and 6.1.1.4'

loop_
_geom_angle_atom_site_label_1
_geom_angle_atom_site_label_2
_geom_angle_atom_site_label_3
_geom_angle
_geom_angle_site_symmetry_1
_geom_angle_site_symmetry_3
N2 Fe1 N1 76.14(16) . .
N2 Fe1 N4 161.50(15) . .
N2 Fe1 N5 86.95(16) . .
N3 Fe1 N1 79.57(16) . .
N3 Fe1 N2 95.62(15) . .
N3 Fe1 N4 87.41(15) . .
N3 Fe1 N5 175.85(16) . .
N4 Fe1 N1 86.53(15) . .
N5 Fe1 N1 97.94(16) . .
N5 Fe1 N4 89.13(15) . .
N6 Fe1 N1 173.21(17) 3_566 .
N6 Fe1 N2 99.45(17) 3_566 .
N6 Fe1 N3 95.89(16) 3_566 .
N6 Fe1 N4 98.37(15) 3_566 .
N6 Fe1 N5 86.88(15) 3_566 .
C6 N1 Fe1 104.9(3) . .
C6 N1 C7 110.5(4) . .
C6 N1 C13 110.4(4) . .
C7 N1 Fe1 106.7(3) . .
C7 N1 C13 112.0(4) . .
C13 N1 Fe1 112.0(3) . .
C1 N2 Fe1 126.6(4) . .
C1 N2 C5 117.5(5) . .
C5 N2 Fe1 115.5(4) . .
C8 N3 Fe1 114.2(4) . .
C12 N3 Fe1 125.1(4) . .
C12 N3 C8 117.4(5) . .
Fe1 N4 H4A 107.9 . .
Fe1 N4 H4B 107.9 . .
H4A N4 H4B 107.2 . .
C19 N4 Fe1 117.6(3) . .
C19 N4 H4A 107.9 . .
C19 N4 H4B 107.9 . .
C24 N5 Fe1 164.8(4) . .
C25 N6 Fe1 160.2(5) . 3_566
N2 C1 H1 117.8 . .
N2 C1 C2 124.4(6) . .
C2 C1 H1 117.8 . .
C1 C2 H2 121.7 . .
C3 C2 C1 116.6(6) . .
C3 C2 H2 121.7 . .
C2 C3 H3 119.8 . .
C4 C3 C2 120.4(6) . .
C4 C3 H3 119.8 . .
C3 C4 H4 120.4 . .
C3 C4 C5 119.2(6) . .
C5 C4 H4 120.4 . .
N2 C5 C4 121.9(6) . .
N2 C5 C6 115.3(5) . .
C4 C5 C6 122.8(6) . .
N1 C6 C5 112.0(4) . .
N1 C6 H6A 109.2 . .
N1 C6 H6B 109.2 . .
C5 C6 H6A 109.2 . .
C5 C6 H6B 109.2 . .
H6A C6 H6B 107.9 . .
N1 C7 H7A 109.1 . .
N1 C7 H7B 109.1 . .
N1 C7 C8 112.5(4) . .
H7A C7 H7B 107.8 . .
C8 C7 H7A 109.1 . .
C8 C7 H7B 109.1 . .
N3 C8 C7 114.9(5) . .
N3 C8 C9 121.7(5) . .
C9 C8 C7 123.2(5) . .
C8 C9 H9 120.4 . .
C8 C9 C10 119.2(5) . .
C10 C9 H9 120.4 . .
C9 C10 H10 119.9 . .
C11 C10 C9 120.2(6) . .
C11 C10 H10 119.9 . .
C10 C11 H11 121.4 . .
C10 C11 C12 117.2(6) . .
C12 C11 H11 121.4 . .
N3 C12 C11 124.2(5) . .
N3 C12 H12 117.9 . .
C11 C12 H12 117.9 . .
N1 C13 H13A 109.3 . .
N1 C13 H13B 109.3 . .
H13A C13 H13B 108.0 . .
C14 C13 N1 111.4(5) . .
C14 C13 H13A 109.3 . .
C14 C13 H13B 109.3 . .
C15 C14 C13 120.3(6) . .
C19 C14 C13 121.5(5) . .
C19 C14 C15 117.9(6) . .
C14 C15 H15 119.7 . .
C16 C15 C14 120.6(6) . .
C16 C15 H15 119.7 . .
C15 C16 H16 119.5 . .
C17 C16 C15 121.0(7) . .
C17 C16 H16 119.5 . .
C16 C17 H17 120.3 . .
C16 C17 C18 119.3(6) . .
C18 C17 H17 120.3 . .
C17 C18 H18 119.8 . .
C19 C18 C17 120.5(6) . .
C19 C18 H18 119.8 . .
C14 C19 N4 118.3(5) . .
C18 C19 N4 121.0(5) . .
C18 C19 C14 120.7(5) . .
C22 C20 C21 118.3(4) . .
C23 C20 C21 121.9(5) . .
C23 C20 C22 119.8(4) . .
C24 C21 C20 124.3(4) . .
C24 C21 C25 115.2(4) . .
C25 C21 C20 120.5(4) . .
C20 C22 C26 121.7(5) . .
C20 C22 C27 124.3(5) . .
C26 C22 C27 114.1(5) . .
C20 C23 C28 119.7(5) . .
C20 C23 C29 125.1(5) . .
C28 C23 C29 114.9(4) . .
N5 C24 C21 177.1(5) . .
N6 C25 C21 179.0(6) . .
N7 C26 C22 176.8(7) . .
N8 C27 C22 176.8(6) . .
N9 C28 C23 177.6(7) . .
N10 C29 C23 178.8(7) . .
C30 O1 H1A 109.5 . .
O1 C30 H30A 109.5 . .
O1 C30 H30B 109.5 . .
O1 C30 H30C 109.5 . .
H30A C30 H30B 109.5 . .
H30A C30 H30C 109.5 . .
H30B C30 H30C 109.5 . .

loop_
_geom_bond_atom_site_label_1
_geom_bond_atom_site_label_2
_geom_bond_distance
_geom_bond_site_symmetry_2
Fe1 N1 2.232(4) .
Fe1 N2 2.145(4) .
Fe1 N3 2.136(4) .
Fe1 N4 2.200(4) .
Fe1 N5 2.149(4) .
Fe1 N6 2.100(4) 3_566
N1 C6 1.477(6) .
N1 C7 1.483(6) .
N1 C13 1.498(6) .
N2 C1 1.315(6) .
N2 C5 1.354(6) .
N3 C8 1.351(6) .
N3 C12 1.338(5) .
N4 H4A 0.9700 .
N4 H4B 0.9700 .
N4 C19 1.440(6) .
N5 C24 1.151(6) .
N6 Fe1 2.100(4) 3_566
N6 C25 1.139(5) .
N7 C26 1.151(6) .
N8 C27 1.142(6) .
N9 C28 1.153(6) .
N10 C29 1.135(6) .
C1 H1 0.9300 .
C1 C2 1.385(7) .
C2 H2 0.9300 .
C2 C3 1.380(8) .
C3 H3 0.9300 .
C3 C4 1.355(8) .
C4 H4 0.9300 .
C4 C5 1.373(7) .
C5 C6 1.496(7) .
C6 H6A 0.9700 .
C6 H6B 0.9700 .
C7 H7A 0.9700 .
C7 H7B 0.9700 .
C7 C8 1.505(6) .
C8 C9 1.375(7) .
C9 H9 0.9300 .
C9 C10 1.377(7) .
C10 H10 0.9300 .
C10 C11 1.366(7) .
C11 H11 0.9300 .
C11 C12 1.379(7) .
C12 H12 0.9300 .
C13 H13A 0.9700 .
C13 H13B 0.9700 .
C13 C14 1.483(7) .
C14 C15 1.401(7) .
C14 C19 1.390(7) .
C15 H15 0.9300 .
C15 C16 1.380(8) .
C16 H16 0.9300 .
C16 C17 1.361(8) .
C17 H17 0.9300 .
C17 C18 1.385(7) .
C18 H18 0.9300 .
C18 C19 1.383(7) .
C20 C21 1.436(6) .
C20 C22 1.408(6) .
C20 C23 1.400(6) .
C21 C24 1.399(6) .
C21 C25 1.412(6) .
C22 C26 1.424(7) .
C22 C27 1.434(7) .
C23 C28 1.411(7) .
C23 C29 1.416(7) .
O1 H1A 0.8200 .
O1 C30 1.405(7) .
C30 H30A 0.9600 .
C30 H30B 0.9600 .
C30 H30C 0.9600 .

loop_
_geom_hbond_atom_site_label_D
_geom_hbond_atom_site_label_H
_geom_hbond_atom_site_label_A
_geom_hbond_distance_DH
_geom_hbond_distance_HA
_geom_hbond_distance_DA
_geom_hbond_angle_DHA
_geom_hbond_site_symmetry_A
O1 H1A N9 0.82 2.05 2.843(7) 164.1 3_666

loop_
_geom_torsion_atom_site_label_1
_geom_torsion_atom_site_label_2
_geom_torsion_atom_site_label_3
_geom_torsion_atom_site_label_4
_geom_torsion
Fe1 N1 C6 C5 41.8(5)
Fe1 N1 C7 C8 31.9(5)
Fe1 N1 C13 C14 -67.6(5)
Fe1 N2 C1 C2 -172.2(4)
Fe1 N2 C5 C4 173.5(4)
Fe1 N2 C5 C6 -4.5(6)
Fe1 N3 C8 C7 26.5(6)
Fe1 N3 C8 C9 -157.5(4)
Fe1 N3 C12 C11 156.9(4)
Fe1 N4 C19 C14 -55.1(6)
Fe1 N4 C19 C18 122.0(5)
N1 C7 C8 N3 -40.6(6)
N1 C7 C8 C9 143.5(5)
N1 C13 C14 C15 -109.5(6)
N1 C13 C14 C19 63.0(7)
N2 C1 C2 C3 0.1(9)
N2 C5 C6 N1 -26.8(7)
N3 C8 C9 C10 -2.3(9)
C1 N2 C5 C4 0.1(8)
C1 N2 C5 C6 -177.9(5)
C1 C2 C3 C4 -1.0(10)
C2 C3 C4 C5 1.5(11)
C3 C4 C5 N2 -1.0(10)
C3 C4 C5 C6 176.9(6)
C4 C5 C6 N1 155.2(5)
C5 N2 C1 C2 0.4(8)
C6 N1 C7 C8 145.4(4)
C6 N1 C13 C14 176.0(4)
C7 N1 C6 C5 -72.8(5)
C7 N1 C13 C14 52.3(6)
C7 C8 C9 C10 173.4(5)
C8 N3 C12 C11 -1.2(8)
C8 C9 C10 C11 -0.1(9)
C9 C10 C11 C12 1.7(9)
C10 C11 C12 N3 -1.1(9)
C12 N3 C8 C7 -173.1(4)
C12 N3 C8 C9 2.9(8)
C13 N1 C6 C5 162.6(4)
C13 N1 C7 C8 -91.0(5)
C13 C14 C15 C16 172.3(6)
C13 C14 C19 N4 5.7(8)
C13 C14 C19 C18 -171.5(5)
C14 C15 C16 C17 -1.3(11)
C15 C14 C19 N4 178.4(5)
C15 C14 C19 C18 1.3(9)
C15 C16 C17 C18 2.3(10)
C16 C17 C18 C19 -1.6(9)
C17 C18 C19 N4 -177.3(5)
C17 C18 C19 C14 -0.2(9)
C19 C14 C15 C16 -0.5(10)
C21 C20 C22 C26 37.7(7)
C21 C20 C22 C27 -142.5(5)
C21 C20 C23 C28 -162.7(5)
C21 C20 C23 C29 11.8(9)
C22 C20 C21 C24 -157.4(5)
C22 C20 C21 C25 19.9(7)
C22 C20 C23 C28 16.7(8)
C22 C20 C23 C29 -168.8(6)
C23 C20 C21 C24 22.0(8)
C23 C20 C21 C25 -160.7(5)
C23 C20 C22 C26 -141.8(5)
C23 C20 C22 C27 38.1(8)
